data_4028182
loop_
_publ_author_name
'Mekhman S. Yusubov'
'Roza Y. Yusubova'
'Victor N. Nemykin'
'Viktor V. Zhdankin'

_publ_contact_author_address
; 
 Department of Chemistry of Chemistry & Biochemistry, 
 University of Minnesota Duluth,
 1039 University Drive 
 Duluth, MN 55812, USA. 
;
_publ_contact_author_email vnemykin@d.umn.edu
_publ_contact_author_fax '+1 218 7267394'
_publ_contact_author_name 'Victor N. Nemykin'
_publ_contact_author_phone '+1 218 7266729'
_publ_section_title
;
 Preparation and x-ray Structural Study of 1-Arylbenziodoxolones
;
_journal_name_full 'Journal of Organic Chemistry'
_journal_page_first 3767
_journal_page_last 3773
_journal_paper_doi 10.1021/jo400212u
_journal_volume 78
_journal_year 2013
_chemical_formula_moiety 'C14 H11 I1 O2'
_chemical_formula_sum 'C14 H11 I O2'
_chemical_formula_weight 338.13
_space_group_IT_number 14
_symmetry_cell_setting monoclinic
_symmetry_space_group_name_Hall '-P 2ybc'
_symmetry_space_group_name_H-M 'P 1 21/c 1'
_atom_sites_solution_hydrogens difmap
_atom_sites_solution_primary direct
_audit_creation_date 13-01-16
_audit_creation_method CRYSTALS_ver_14.40
_cell_angle_alpha 90
_cell_angle_beta 90.879(6)
_cell_angle_gamma 90
_cell_formula_units_Z 12
_cell_length_a 10.1587(4)
_cell_length_b 17.6882(10)
_cell_length_c 20.1886(14)
_cell_measurement_reflns_used 8275
_cell_measurement_temperature 123
_cell_measurement_theta_max 27
_cell_measurement_theta_min 2
_cell_volume 3627.2(4)
_computing_cell_refinement 'USER DEFINED CELL REFINEMENT'
_computing_data_collection 'USER DEFINED DATA COLLECTION'
_computing_data_reduction 'USER DEFINED DATA REDUCTION'
_computing_molecular_graphics 'CAMERON (Watkin et al., 1996)'
_computing_publication_material 'CRYSTALS (Betteridge et al., 2003)'
_computing_structure_refinement 'CRYSTALS (Betteridge et al., 2003)'
_computing_structure_solution 'SHELXS 86 (Sheldrick, 1986)'
_diffrn_ambient_temperature 123
_diffrn_measured_fraction_theta_full 0.995
_diffrn_measured_fraction_theta_max 0.995
_diffrn_measurement_device Serial
_diffrn_measurement_device_type Unknown
_diffrn_measurement_method \w
_diffrn_radiation_monochromator graphite
_diffrn_radiation_type 'Mo K\a'
_diffrn_radiation_wavelength 0.71075
_diffrn_reflns_av_R_equivalents 0.041
_diffrn_reflns_limit_h_max 13
_diffrn_reflns_limit_h_min -13
_diffrn_reflns_limit_k_max 22
_diffrn_reflns_limit_k_min -22
_diffrn_reflns_limit_l_max 26
_diffrn_reflns_limit_l_min -26
_diffrn_reflns_number 34247
_diffrn_reflns_theta_full 27.483
_diffrn_reflns_theta_max 27.483
_diffrn_reflns_theta_min 3.049
_diffrn_standards_decay_% 0.00
_diffrn_standards_interval_time 2
_diffrn_standards_number 8275
_exptl_absorpt_coefficient_mu 2.634
_exptl_absorpt_correction_T_max 0.41
_exptl_absorpt_correction_T_min 0.26
_exptl_absorpt_correction_type multi-scan
_exptl_absorpt_process_details 'DENZO/SCALEPACK (Otwinowski & Minor, 1997)'
_exptl_crystal_colour colorless
_exptl_crystal_density_diffrn 1.857
_exptl_crystal_description block
_exptl_crystal_F_000 1968
_exptl_crystal_size_max 0.480
_exptl_crystal_size_mid 0.410
_exptl_crystal_size_min 0.340
_refine_diff_density_max 1.05
_refine_diff_density_min -0.85
_refine_ls_extinction_method none
_refine_ls_goodness_of_fit_ref 1.0720
_refine_ls_hydrogen_treatment constr
_refine_ls_matrix_type full
_refine_ls_number_parameters 460
_refine_ls_number_reflns 8248
_refine_ls_number_restraints 0
_refine_ls_R_factor_all 0.0440
_refine_ls_R_factor_gt 0.0363
_refine_ls_shift/su_max 0.0013687
_refine_ls_shift/su_mean 0.0000337
_refine_ls_structure_factor_coef Fsqd
_refine_ls_weighting_details
;
 Method, part 1, Chebychev polynomial, (Watkin, 1994, Prince, 1982) 
 [weight] = 1.0/[A~0~*T~0~(x)+A~1~*T~1~(x) ... +A~n-1~]*T~n-1~(x)] 
 where A~i~ are the Chebychev coefficients listed below and x= Fcalc/Fmax 
 Method = Robust Weighting (Prince, 1982) 
 W = [weight] * [1-(deltaF/6*sigmaF)^2^]^2^ 
 A~i~ are: 
 63.5 77.1 24.1 
;
_refine_ls_weighting_scheme calc
_refine_ls_wR_factor_all 0.0572
_refine_ls_wR_factor_gt 0.0544
_refine_ls_wR_factor_ref 0.0572
_reflns_limit_h_max 12
_reflns_limit_h_min -13
_reflns_limit_k_max 22
_reflns_limit_k_min 0
_reflns_limit_l_max 26
_reflns_limit_l_min 0
_reflns_number_gt 7019
_reflns_number_total 8275
_reflns_threshold_expression I>2.0\s(I)
_oxford_diffrn_Wilson_B_factor 0.00
_oxford_diffrn_Wilson_scale 0.00
_oxford_refine_ls_r_factor_ref 0.0440
_oxford_refine_ls_scale 0.5096(3)
_oxford_reflns_number_all 8249
_oxford_reflns_threshold_expression_ref I>0.0\s(I)
_cod_data_source_file jo400212u_si_002_2.cif
_cod_data_source_block 2
_cod_original_sg_symbol_H-M 'P 1 21/c 1 '
_cod_original_formula_sum 'C14 H11 I1 O2'
_cod_database_code 4028182

loop_
_symmetry_equiv_pos_as_xyz
x,y,z
-x,-y,-z
-x,y+1/2,-z+1/2
x,-y+1/2,z+1/2

loop_
_atom_site_label
_atom_site_type_symbol
_atom_site_fract_x
_atom_site_fract_y
_atom_site_fract_z
_atom_site_U_iso_or_equiv
_atom_site_occupancy
_atom_site_adp_type
_atom_site_refinement_flags_posn
I1 I 1.02510(3) 0.429033(17) 0.620924(18) 0.0357 1.0000 Uani .
C9 C 1.2304(4) 0.4270(3) 0.6030(2) 0.0310 1.0000 Uani .
C14 C 1.2747(5) 0.4004(3) 0.5436(3) 0.0380 1.0000 Uani .
C13 C 1.4102(5) 0.4022(3) 0.5322(3) 0.0460 1.0000 Uani .
C12 C 1.4953(5) 0.4281(3) 0.5809(3) 0.0459 1.0000 Uani .
C11 C 1.4496(5) 0.4523(3) 0.6410(3) 0.0453 1.0000 Uani .
C10 C 1.3151(5) 0.4515(3) 0.6528(3) 0.0397 1.0000 Uani .
C1 C 0.9871(4) 0.5479(2) 0.6087(2) 0.0260 1.0000 Uani .
C6 C 1.0641(4) 0.5978(3) 0.5711(2) 0.0268 1.0000 Uani .
C8 C 1.1827(5) 0.5771(3) 0.5313(2) 0.0355 1.0000 Uani .
C5 C 1.0231(5) 0.6739(3) 0.5703(2) 0.0309 1.0000 Uani .
C4 C 0.9139(5) 0.6982(3) 0.6024(2) 0.0353 1.0000 Uani .
C3 C 0.8377(5) 0.6475(3) 0.6373(2) 0.0303 1.0000 Uani .
C2 C 0.8731(4) 0.5713(3) 0.6406(2) 0.0259 1.0000 Uani .
C7 C 0.7822(5) 0.5169(3) 0.6748(3) 0.0334 1.0000 Uani .
O2 O 0.7018(3) 0.5425(2) 0.71473(17) 0.0383 1.0000 Uani .
O1 O 0.7947(3) 0.44765(19) 0.65851(19) 0.0401 1.0000 Uani .
I2 I 0.69018(3) 0.440852(17) 0.820527(15) 0.0258 1.0000 Uani .
C15 C 0.6762(4) 0.3698(2) 0.9066(2) 0.0270 1.0000 Uani .
C16 C 0.5672(4) 0.3224(2) 0.9037(2) 0.0273 1.0000 Uani .
C21 C 0.4579(4) 0.3329(3) 0.8527(2) 0.0302 1.0000 Uani .
O4 O 0.3721(3) 0.2816(2) 0.84720(17) 0.0389 1.0000 Uani .
O3 O 0.4598(3) 0.3941(2) 0.82070(17) 0.0347 1.0000 Uani .
C17 C 0.5540(5) 0.2683(3) 0.9532(2) 0.0367 1.0000 Uani .
C18 C 0.6450(5) 0.2649(3) 1.0048(3) 0.0414 1.0000 Uani .
C19 C 0.7450(5) 0.3158(3) 1.0082(2) 0.0395 1.0000 Uani .
C20 C 0.7651(4) 0.3712(3) 0.9602(2) 0.0309 1.0000 Uani .
C22 C 0.8710(5) 0.4291(3) 0.9713(3) 0.0421 1.0000 Uani .
C23 C 0.8980(4) 0.4555(3) 0.8216(2) 0.0265 1.0000 Uani .
C24 C 0.9476(4) 0.5280(3) 0.8282(2) 0.0313 1.0000 Uani .
C25 C 1.0838(5) 0.5373(3) 0.8286(3) 0.0374 1.0000 Uani .
C26 C 1.1658(5) 0.4752(3) 0.8222(2) 0.0355 1.0000 Uani .
C27 C 1.1138(5) 0.4033(3) 0.8151(2) 0.0342 1.0000 Uani .
C28 C 0.9770(4) 0.3930(3) 0.8141(2) 0.0299 1.0000 Uani .
I3 I 0.65157(3) 0.734251(18) 0.786536(16) 0.0313 1.0000 Uani .
C29 C 0.6733(4) 0.6762(2) 0.8799(2) 0.0250 1.0000 Uani .
C30 C 0.7902(4) 0.6949(2) 0.9137(2) 0.0280 1.0000 Uani .
C31 C 0.8142(5) 0.6650(3) 0.9761(2) 0.0337 1.0000 Uani .
C32 C 0.7241(5) 0.6162(3) 1.0037(3) 0.0396 1.0000 Uani .
C33 C 0.6126(5) 0.5963(3) 0.9684(2) 0.0327 1.0000 Uani .
C34 C 0.5843(4) 0.6243(2) 0.9058(2) 0.0275 1.0000 Uani .
C36 C 0.4641(5) 0.5936(3) 0.8699(3) 0.0350 1.0000 Uani .
C35 C 0.8975(4) 0.7435(3) 0.8830(3) 0.0323 1.0000 Uani .
O6 O 0.9927(4) 0.7624(2) 0.9181(2) 0.0523 1.0000 Uani .
O5 O 0.8800(3) 0.7608(3) 0.8233(2) 0.0544 1.0000 Uani .
C37 C 0.4455(4) 0.7208(3) 0.7695(2) 0.0278 1.0000 Uani .
C38 C 0.3603(4) 0.7660(3) 0.8020(2) 0.0316 1.0000 Uani .
C39 C 0.2261(5) 0.7576(3) 0.7889(3) 0.0399 1.0000 Uani .
C40 C 0.1828(5) 0.7061(3) 0.7435(3) 0.0454 1.0000 Uani .
C41 C 0.2720(6) 0.6615(3) 0.7086(3) 0.0445 1.0000 Uani .
C42 C 0.4035(5) 0.6691(3) 0.7213(2) 0.0366 1.0000 Uani .
H141 H 1.2163 0.3818 0.5116 0.0472 1.0000 Uiso R
H131 H 1.4424 0.3867 0.4917 0.0552 1.0000 Uiso R
H121 H 1.5852 0.4292 0.5728 0.0550 1.0000 Uiso R
H111 H 1.5086 0.4677 0.6739 0.0553 1.0000 Uiso R
H101 H 1.2838 0.4674 0.6937 0.0480 1.0000 Uiso R
H83 H 1.2023 0.6167 0.5005 0.0540 1.0000 Uiso R
H82 H 1.2579 0.5703 0.5601 0.0540 1.0000 Uiso R
H81 H 1.1679 0.5315 0.5069 0.0540 1.0000 Uiso R
H51 H 1.0719 0.7087 0.5475 0.0389 1.0000 Uiso R
H41 H 0.8912 0.7491 0.6010 0.0431 1.0000 Uiso R
H31 H 0.7631 0.6639 0.6586 0.0382 1.0000 Uiso R
H171 H 0.4829 0.2348 0.9509 0.0460 1.0000 Uiso R
H181 H 0.6385 0.2278 1.0373 0.0508 1.0000 Uiso R
H191 H 0.8024 0.3141 1.0443 0.0481 1.0000 Uiso R
H221 H 0.8928 0.4316 1.0180 0.0630 1.0000 Uiso R
H222 H 0.8414 0.4771 0.9551 0.0630 1.0000 Uiso R
H223 H 0.9479 0.4142 0.9467 0.0629 1.0000 Uiso R
H241 H 0.8930 0.5699 0.8322 0.0381 1.0000 Uiso R
H251 H 1.1198 0.5859 0.8326 0.0469 1.0000 Uiso R
H261 H 1.2570 0.4809 0.8226 0.0430 1.0000 Uiso R
H271 H 1.1693 0.3625 0.8104 0.0400 1.0000 Uiso R
H281 H 0.9413 0.3450 0.8087 0.0372 1.0000 Uiso R
H311 H 0.8912 0.6783 0.9987 0.0432 1.0000 Uiso R
H321 H 0.7387 0.5961 1.0458 0.0491 1.0000 Uiso R
H331 H 0.5539 0.5630 0.9872 0.0403 1.0000 Uiso R
H363 H 0.4330 0.5502 0.8933 0.0530 1.0000 Uiso R
H362 H 0.3975 0.6316 0.8693 0.0531 1.0000 Uiso R
H361 H 0.4849 0.5797 0.8253 0.0529 1.0000 Uiso R
H381 H 0.3915 0.8017 0.8316 0.0391 1.0000 Uiso R
H391 H 0.1649 0.7866 0.8118 0.0500 1.0000 Uiso R
H401 H 0.0924 0.7006 0.7348 0.0582 1.0000 Uiso R
H411 H 0.2436 0.6267 0.6767 0.0539 1.0000 Uiso R
H421 H 0.4635 0.6400 0.6978 0.0464 1.0000 Uiso R

loop_
_atom_site_aniso_label
_atom_site_aniso_U_11
_atom_site_aniso_U_22
_atom_site_aniso_U_33
_atom_site_aniso_U_23
_atom_site_aniso_U_13
_atom_site_aniso_U_12
I1 0.02765(15) 0.02416(15) 0.0556(2) 0.00602(15) 0.01021(14) 0.00248(13)
C9 0.023(2) 0.029(2) 0.041(3) 0.006(2) 0.0070(19) 0.0038(19)
C14 0.036(3) 0.029(3) 0.048(3) -0.003(2) -0.002(2) 0.004(2)
C13 0.047(3) 0.036(3) 0.056(4) -0.004(3) 0.017(3) 0.011(2)
C12 0.027(3) 0.044(3) 0.067(4) 0.010(3) 0.008(2) 0.006(2)
C11 0.030(3) 0.054(4) 0.052(3) 0.007(3) -0.009(2) 0.003(2)
C10 0.037(3) 0.046(3) 0.037(3) 0.010(2) 0.007(2) 0.005(2)
C1 0.025(2) 0.023(2) 0.030(2) 0.0022(18) -0.0024(18) -0.0012(17)
C6 0.026(2) 0.031(2) 0.023(2) 0.0014(19) 0.0026(18) -0.0061(19)
C8 0.032(3) 0.037(3) 0.038(3) 0.008(2) 0.010(2) 0.002(2)
C5 0.038(3) 0.025(2) 0.030(3) 0.003(2) 0.002(2) -0.004(2)
C4 0.051(3) 0.024(2) 0.030(3) 0.003(2) 0.005(2) 0.002(2)
C3 0.033(2) 0.029(2) 0.029(2) 0.000(2) 0.0024(19) 0.005(2)
C2 0.025(2) 0.028(2) 0.024(2) 0.0029(19) 0.0003(17) 0.0002(19)
C7 0.025(2) 0.036(3) 0.039(3) 0.013(2) 0.002(2) 0.001(2)
O2 0.0279(17) 0.042(2) 0.046(2) 0.0114(17) 0.0138(15) 0.0086(15)
O1 0.0305(17) 0.0270(18) 0.063(2) 0.0048(17) 0.0082(16) -0.0032(15)
I2 0.01908(13) 0.02741(14) 0.03092(15) 0.00037(13) 0.00145(11) -0.00058(11)
C15 0.029(2) 0.025(2) 0.027(2) -0.0011(19) 0.0049(18) 0.0068(18)
C16 0.028(2) 0.024(2) 0.030(2) -0.0054(19) 0.0049(19) 0.0023(18)
C21 0.023(2) 0.038(3) 0.029(2) -0.007(2) 0.0056(19) -0.002(2)
O4 0.0339(18) 0.046(2) 0.0370(19) -0.0094(17) 0.0073(15) -0.0130(16)
O3 0.0198(15) 0.043(2) 0.041(2) 0.0070(17) -0.0026(14) -0.0029(14)
C17 0.044(3) 0.027(2) 0.039(3) 0.003(2) 0.012(2) 0.004(2)
C18 0.053(3) 0.038(3) 0.034(3) 0.005(2) 0.010(2) 0.012(3)
C19 0.044(3) 0.048(3) 0.026(3) -0.003(2) -0.004(2) 0.022(3)
C20 0.028(2) 0.037(3) 0.028(2) -0.010(2) 0.0024(19) 0.006(2)
C22 0.032(3) 0.059(4) 0.035(3) -0.013(3) -0.007(2) -0.002(3)
C23 0.019(2) 0.029(2) 0.032(2) 0.0007(19) 0.0031(17) -0.0021(17)
C24 0.026(2) 0.027(2) 0.041(3) -0.004(2) 0.002(2) -0.0006(19)
C25 0.034(3) 0.034(3) 0.044(3) 0.002(2) -0.001(2) -0.018(2)
C26 0.024(2) 0.054(3) 0.029(3) 0.003(2) 0.0007(19) -0.007(2)
C27 0.026(2) 0.045(3) 0.032(3) -0.001(2) 0.000(2) 0.008(2)
C28 0.028(2) 0.030(2) 0.031(2) -0.005(2) -0.0028(19) -0.0017(19)
I3 0.02289(14) 0.04040(17) 0.03070(16) 0.00827(14) 0.00106(11) 0.00144(13)
C29 0.027(2) 0.022(2) 0.026(2) 0.0011(18) -0.0007(18) 0.0033(18)
C30 0.029(2) 0.021(2) 0.034(3) -0.0071(19) 0.0029(19) 0.0024(18)
C31 0.038(3) 0.035(3) 0.028(3) -0.005(2) -0.007(2) 0.003(2)
C32 0.052(3) 0.038(3) 0.029(3) 0.003(2) -0.004(2) 0.009(2)
C33 0.035(3) 0.028(2) 0.035(3) 0.007(2) 0.006(2) 0.000(2)
C34 0.029(2) 0.023(2) 0.031(2) -0.0001(19) 0.0023(19) 0.0027(18)
C36 0.031(3) 0.028(2) 0.045(3) 0.004(2) -0.003(2) -0.003(2)
C35 0.025(2) 0.025(2) 0.048(3) -0.006(2) 0.000(2) -0.0005(18)
O6 0.043(2) 0.056(3) 0.057(2) -0.008(2) -0.0071(18) -0.019(2)
O5 0.0248(17) 0.077(3) 0.061(3) 0.033(2) -0.0039(17) -0.0088(19)
C37 0.026(2) 0.029(2) 0.028(2) 0.0016(19) -0.0020(18) -0.0001(19)
C38 0.031(2) 0.024(2) 0.040(3) 0.003(2) -0.002(2) -0.0003(19)
C39 0.030(2) 0.035(3) 0.055(3) 0.012(3) 0.007(2) 0.005(2)
C40 0.028(3) 0.048(3) 0.059(4) 0.023(3) -0.012(2) -0.007(2)
C41 0.045(3) 0.043(3) 0.045(3) 0.004(3) -0.017(3) -0.012(3)
C42 0.041(3) 0.038(3) 0.030(3) -0.002(2) -0.008(2) 0.001(2)

loop_
_atom_type_symbol
_atom_type_scat_dispersion_real
_atom_type_scat_dispersion_imag
_atom_type_scat_Cromer_Mann_a1
_atom_type_scat_Cromer_Mann_b1
_atom_type_scat_Cromer_Mann_a2
_atom_type_scat_Cromer_Mann_b2
_atom_type_scat_Cromer_Mann_a3
_atom_type_scat_Cromer_Mann_b3
_atom_type_scat_Cromer_Mann_a4
_atom_type_scat_Cromer_Mann_b4
_atom_type_scat_Cromer_Mann_c
_atom_type_scat_source
C 0.0033 0.0016 2.3100 20.8439 1.0200 10.2075 1.5886 0.5687 0.8650 51.6512 0.2156 'International Tables Vol C 4.2.6.8 and 6.1.1.4'
H 0.0000 0.0000 0.4930 10.5109 0.3229 26.1257 0.1402 3.1424 0.0408 57.7998 0.0030 'International Tables Vol C 4.2.6.8 and 6.1.1.4'
I -0.4742 1.8119 20.1472 4.3470 18.9949 0.3814 7.5138 27.7660 2.2735 66.8776 4.0712 'International Tables Vol C 4.2.6.8 and 6.1.1.4'
O 0.0106 0.0060 3.0485 13.2771 2.2868 5.7011 1.5463 0.3239 0.8670 32.9089 0.2508 'International Tables Vol C 4.2.6.8 and 6.1.1.4'

loop_
_geom_angle_atom_site_label_1
_geom_angle_atom_site_label_2
_geom_angle_atom_site_label_3
_geom_angle
_geom_angle_publ_flag
C9 I1 C1 99.90(17) yes
C9 I1 O1 169.60(16) yes
C1 I1 O1 74.82(14) yes
I1 C9 C14 119.4(4) yes
I1 C9 C10 118.2(4) yes
C14 C9 C10 122.4(4) yes
C9 C14 C13 118.2(5) yes
C9 C14 H141 121.0 no
C13 C14 H141 120.8 no
C14 C13 C12 119.9(5) yes
C14 C13 H131 120.0 no
C12 C13 H131 120.0 no
C13 C12 C11 121.1(5) yes
C13 C12 H121 119.2 no
C11 C12 H121 119.7 no
C12 C11 C10 119.7(5) yes
C12 C11 H111 120.0 no
C10 C11 H111 120.4 no
C11 C10 C9 118.7(5) yes
C11 C10 H101 119.9 no
C9 C10 H101 121.5 no
I1 C1 C6 125.0(3) yes
I1 C1 C2 112.6(3) yes
C6 C1 C2 122.3(4) yes
C1 C6 C8 126.2(4) yes
C1 C6 C5 116.0(4) yes
C8 C6 C5 117.8(4) yes
C6 C8 H83 110.1 no
C6 C8 H82 110.1 no
H83 C8 H82 108.3 no
C6 C8 H81 111.0 no
H83 C8 H81 108.4 no
H82 C8 H81 108.9 no
C6 C5 C4 122.6(4) yes
C6 C5 H51 119.0 no
C4 C5 H51 118.5 no
C5 C4 C3 120.3(4) yes
C5 C4 H41 119.5 no
C3 C4 H41 120.2 no
C4 C3 C2 120.2(4) yes
C4 C3 H31 120.3 no
C2 C3 H31 119.5 no
C3 C2 C1 118.6(4) yes
C3 C2 C7 118.6(4) yes
C1 C2 C7 122.7(4) yes
C2 C7 O2 118.6(4) yes
C2 C7 O1 115.5(4) yes
O2 C7 O1 125.8(4) yes
I1 O1 C7 107.6(3) yes
C15 I2 O3 74.35(14) yes
C15 I2 C23 98.10(17) yes
O3 I2 C23 167.52(15) yes
I2 C15 C16 112.4(3) yes
I2 C15 C20 124.4(3) yes
C16 C15 C20 123.3(4) yes
C15 C16 C21 122.1(4) yes
C15 C16 C17 118.0(4) yes
C21 C16 C17 119.7(4) yes
C16 C21 O4 118.1(4) yes
C16 C21 O3 115.9(4) yes
O4 C21 O3 126.0(4) yes
I2 O3 C21 108.0(3) yes
C16 C17 C18 120.0(5) yes
C16 C17 H171 118.9 no
C18 C17 H171 121.1 no
C17 C18 C19 120.0(5) yes
C17 C18 H181 120.5 no
C19 C18 H181 119.5 no
C18 C19 C20 123.2(5) yes
C18 C19 H191 118.5 no
C20 C19 H191 118.2 no
C15 C20 C19 115.1(5) yes
C15 C20 C22 125.5(5) yes
C19 C20 C22 119.2(5) yes
C20 C22 H221 109.3 no
C20 C22 H222 109.5 no
H221 C22 H222 110.9 no
C20 C22 H223 108.7 no
H221 C22 H223 109.7 no
H222 C22 H223 108.7 no
I2 C23 C24 118.3(3) yes
I2 C23 C28 118.8(3) yes
C24 C23 C28 122.9(4) yes
C23 C24 C25 118.0(4) yes
C23 C24 H241 122.0 no
C25 C24 H241 120.0 no
C24 C25 C26 120.3(4) yes
C24 C25 H251 119.7 no
C26 C25 H251 120.0 no
C25 C26 C27 120.6(4) yes
C25 C26 H261 120.8 no
C27 C26 H261 118.6 no
C26 C27 C28 119.9(5) yes
C26 C27 H271 119.8 no
C28 C27 H271 120.2 no
C27 C28 C23 118.3(4) yes
C27 C28 H281 120.4 no
C23 C28 H281 121.3 no
C29 I3 O5 75.18(15) yes
C29 I3 C37 100.13(17) yes
O5 I3 C37 170.46(17) yes
I3 C29 C30 112.9(3) yes
I3 C29 C34 125.6(3) yes
C30 C29 C34 121.4(4) yes
C29 C30 C31 119.4(4) yes
C29 C30 C35 122.6(4) yes
C31 C30 C35 117.9(4) yes
C30 C31 C32 119.8(5) yes
C30 C31 H311 119.1 no
C32 C31 H311 121.1 no
C31 C32 C33 119.7(5) yes
C31 C32 H321 120.6 no
C33 C32 H321 119.6 no
C32 C33 C34 122.7(5) yes
C32 C33 H331 118.9 no
C34 C33 H331 118.4 no
C29 C34 C33 116.8(4) yes
C29 C34 C36 125.5(4) yes
C33 C34 C36 117.7(4) yes
C34 C36 H363 108.8 no
C34 C36 H362 108.7 no
H363 C36 H362 109.4 no
C34 C36 H361 110.7 no
H363 C36 H361 109.7 no
H362 C36 H361 109.5 no
C30 C35 O6 118.4(5) yes
C30 C35 O5 115.9(4) yes
O6 C35 O5 125.6(5) yes
I3 O5 C35 111.2(3) yes
I3 C37 C38 119.4(3) yes
I3 C37 C42 118.4(3) yes
C38 C37 C42 122.1(4) yes
C37 C38 C39 118.5(5) yes
C37 C38 H381 120.1 no
C39 C38 H381 121.4 no
C38 C39 C40 120.3(5) yes
C38 C39 H391 120.3 no
C40 C39 H391 119.4 no
C39 C40 C41 120.7(5) yes
C39 C40 H401 120.0 no
C41 C40 H401 119.2 no
C40 C41 C42 119.4(5) yes
C40 C41 H411 121.5 no
C42 C41 H411 119.1 no
C37 C42 C41 118.9(5) yes
C37 C42 H421 121.3 no
C41 C42 H421 119.8 no

loop_
_geom_bond_atom_site_label_1
_geom_bond_atom_site_label_2
_geom_bond_distance
_geom_bond_publ_flag
I1 C9 2.123(4) yes
I1 C1 2.151(4) yes
I1 O1 2.494(3) yes
C9 C14 1.370(7) yes
C9 C10 1.383(7) yes
C14 C13 1.399(7) yes
C14 H141 0.931 no
C13 C12 1.378(8) yes
C13 H131 0.927 no
C12 C11 1.374(8) yes
C12 H121 0.930 no
C11 C10 1.391(7) yes
C11 H111 0.928 no
C10 H101 0.933 no
C1 C6 1.410(6) yes
C1 C2 1.396(6) yes
C6 C8 1.503(6) yes
C6 C5 1.409(6) yes
C8 H83 0.959 no
C8 H82 0.960 no
C8 H81 0.956 no
C5 C4 1.364(7) yes
C5 H51 0.919 no
C4 C3 1.384(6) yes
C4 H41 0.930 no
C3 C2 1.398(6) yes
C3 H31 0.923 no
C2 C7 1.507(6) yes
C7 O2 1.242(6) yes
C7 O1 1.275(6) yes
I2 C15 2.151(4) yes
I2 O3 2.482(3) yes
I2 C23 2.127(4) yes
C15 C16 1.390(6) yes
C15 C20 1.399(6) yes
C16 C21 1.513(6) yes
C16 C17 1.392(6) yes
C21 O4 1.262(5) yes
C21 O3 1.262(6) yes
C17 C18 1.383(7) yes
C17 H171 0.935 no
C18 C19 1.359(8) yes
C18 H181 0.932 no
C19 C20 1.395(7) yes
C19 H191 0.927 no
C20 C22 1.499(7) yes
C22 H221 0.967 no
C22 H222 0.956 no
C22 H223 0.968 no
C23 C24 1.385(6) yes
C23 C28 1.375(6) yes
C24 C25 1.394(6) yes
C24 H241 0.930 no
C25 C26 1.386(7) yes
C25 H251 0.936 no
C26 C27 1.383(7) yes
C26 H261 0.932 no
C27 C28 1.401(6) yes
C27 H271 0.923 no
C28 H281 0.930 no
I3 C29 2.154(4) yes
I3 O5 2.471(3) yes
I3 C37 2.129(4) yes
C29 C30 1.400(6) yes
C29 C34 1.397(6) yes
C30 C31 1.383(6) yes
C30 C35 1.527(6) yes
C31 C32 1.383(7) yes
C31 H311 0.930 no
C32 C33 1.374(7) yes
C32 H321 0.930 no
C33 C34 1.384(6) yes
C33 H331 0.924 no
C34 C36 1.512(6) yes
C36 H363 0.957 no
C36 H362 0.953 no
C36 H361 0.959 no
C35 O6 1.236(5) yes
C35 O5 1.253(6) yes
C37 C38 1.355(6) yes
C37 C42 1.398(6) yes
C38 C39 1.392(6) yes
C38 H381 0.923 no
C39 C40 1.361(8) yes
C39 H391 0.934 no
C40 C41 1.399(8) yes
C40 H401 0.937 no
C41 C42 1.362(7) yes
C41 H411 0.934 no
C42 H421 0.933 no

loop_
_geom_hbond_atom_site_label_D
_geom_hbond_atom_site_label_H
_geom_hbond_atom_site_label_A
_geom_hbond_site_symmetry_A
_geom_hbond_angle_DHA
_geom_hbond_distance_DH
_geom_hbond_distance_HA
_geom_hbond_distance_DA
_geom_hbond_publ_flag
C11 H111 O2 1_655 152.58(15) 0.928 2.496 3.348(7) yes
C3 H31 O4 3_656 133.95(13) 0.923 2.496 3.207(7) yes
C19 H191 O6 2_767 137.82(14) 0.927 2.587 3.333(7) yes
C26 H261 O3 1_655 137.05(13) 0.932 2.570 3.314(7) yes
